data_4103506
loop_
_publ_author_name
'Wenyuan Wang'
'Shigeyoshi Inoue'
'Shenglai Yao'
'Matthias Driess'

_publ_contact_author_address
;Technische Universitaet Berlin
Institute of Chemistry: Metalorganics and Inorganic Materials 
Sekretariat C2  Strasse des 17. Juni 135
10623 Berlin Germany
;
_publ_contact_author_email matthias.driess@tu-berlin.de
_publ_contact_author_fax +49(0)30-314-29732
_publ_contact_author_name 'Matthias Driess'
_publ_contact_author_phone +49(0)30-314-29731
_publ_section_title
;
 An Isolable Bis-Silylene Oxide ("Disilylenoxane") and Its Metal
 Coordination
;
_journal_name_full 'Journal of the American Chemical Society'
_journal_page_first 15890
_journal_page_last 15892
_journal_paper_doi 10.1021/ja106458p
_journal_volume 132
_journal_year 2010
_chemical_formula_sum 'C30 H48 Cl2 N4 O Si2'
_chemical_formula_weight 607.80
_chemical_name_systematic
;
CrysAlis RED, Oxford Diffraction Ltd.,
Version 1.171.31.8 (release 12-01-2007 CrysAlis171 .NET)
(compiled Jan 12 2007,17:49:11)
;
_space_group_IT_number 14
_symmetry_cell_setting monoclinic
_symmetry_space_group_name_Hall '-P 2ybc'
_symmetry_space_group_name_H-M 'P 1 21/c 1'
_atom_sites_solution_hydrogens geom
_atom_sites_solution_primary direct
_atom_sites_solution_secondary difmap
_audit_creation_method SHELXL-97
_cell_angle_alpha 90.00
_cell_angle_beta 98.177(4)
_cell_angle_gamma 90.00
_cell_formula_units_Z 4
_cell_length_a 12.1593(5)
_cell_length_b 16.2045(6)
_cell_length_c 17.1248(7)
_cell_measurement_reflns_used 7791
_cell_measurement_temperature 150(2)
_cell_measurement_theta_max 32.4096
_cell_measurement_theta_min 3.3273
_cell_volume 3339.9(2)
_computing_cell_refinement
;
CrysAlis RED, Oxford Diffraction Ltd.,
Version 1.171.31.8 (release 12-01-2007 CrysAlis171 .NET)
(compiled Jan 12 2007,17:49:11)
;
_computing_data_collection
;
CrysAlis CCD, Oxford Diffraction Ltd.,
Version 1.171.31.8 (release 12-01-2007 CrysAlis171 .NET)
(compiled Jan 12 2007,17:49:11)
;
_computing_data_reduction
;
CrysAlis RED, Oxford Diffraction Ltd.,
Version 1.171.31.8 (release 12-01-2007 CrysAlis171 .NET)
(compiled Jan 12 2007,17:49:11)
;
_computing_publication_material 'SHELXL-97 (Sheldrick, 1997)'
_computing_structure_refinement 'SHELXL-97 (Sheldrick, 1997)'
_computing_structure_solution 'SHELXS-97 (Sheldrick, 1990)'
_diffrn_ambient_temperature 150(2)
_diffrn_measured_fraction_theta_full 0.998
_diffrn_measured_fraction_theta_max 0.998
_diffrn_measurement_device_type 'Oxford Diffraction Xcalibur S Sapphire'
_diffrn_measurement_method \w
_diffrn_radiation_monochromator graphite
_diffrn_radiation_source 'Enhance (Mo) X-ray Source'
_diffrn_radiation_type MoK\a
_diffrn_radiation_wavelength 0.71073
_diffrn_reflns_av_R_equivalents 0.0491
_diffrn_reflns_av_sigmaI/netI 0.0565
_diffrn_reflns_limit_h_max 13
_diffrn_reflns_limit_h_min -14
_diffrn_reflns_limit_k_max 19
_diffrn_reflns_limit_k_min -16
_diffrn_reflns_limit_l_max 20
_diffrn_reflns_limit_l_min -20
_diffrn_reflns_number 23741
_diffrn_reflns_theta_full 25.00
_diffrn_reflns_theta_max 25.00
_diffrn_reflns_theta_min 3.35
_exptl_absorpt_coefficient_mu 0.295
_exptl_absorpt_correction_T_max 1.00000
_exptl_absorpt_correction_T_min 0.86688
_exptl_absorpt_correction_type multi-scan
_exptl_absorpt_process_details
;
CrysAlisPro, Oxford Diffraction Ltd.,
Version 1.171.33.42 (release 29-05-2009 CrysAlis171 .NET)
(compiled May 29 2009,17:40:42)
empirical absorption correction using spherical harmonics,
 implemented in SCALE3 ABSPACK scaling algorithm.
;
_exptl_crystal_colour colorless
_exptl_crystal_density_diffrn 1.209
_exptl_crystal_density_method 'not measured'
_exptl_crystal_description plate
_exptl_crystal_F_000 1304
_exptl_crystal_size_max 0.30
_exptl_crystal_size_mid 0.15
_exptl_crystal_size_min 0.05
_refine_diff_density_max 0.310
_refine_diff_density_min -0.412
_refine_diff_density_rms 0.045
_refine_ls_extinction_method none
_refine_ls_goodness_of_fit_ref 1.035
_refine_ls_hydrogen_treatment mixed
_refine_ls_matrix_type full
_refine_ls_number_parameters 490
_refine_ls_number_reflns 5865
_refine_ls_number_restraints 172
_refine_ls_restrained_S_all 1.076
_refine_ls_R_factor_all 0.0905
_refine_ls_R_factor_gt 0.0543
_refine_ls_shift/su_max 0.000
_refine_ls_shift/su_mean 0.000
_refine_ls_structure_factor_coef Fsqd
_refine_ls_weighting_details 'calc w=1/[\s^2^(Fo^2^)+(0.0541P)^2^+1.1442P] where P=(Fo^2^+2Fc^2^)/3'
_refine_ls_weighting_scheme calc
_refine_ls_wR_factor_gt 0.1080
_refine_ls_wR_factor_ref 0.1194
_reflns_number_gt 4273
_reflns_number_total 5865
_reflns_threshold_expression >2sigma(I)
_cod_data_source_file ja106458p_si_002_3.cif
_cod_data_source_block compound2
_cod_database_code 4103506

loop_
_symmetry_equiv_pos_as_xyz
'x, y, z'
'-x, y+1/2, -z+1/2'
'-x, -y, -z'
'x, -y-1/2, z-1/2'

loop_
_atom_site_label
_atom_site_type_symbol
_atom_site_fract_x
_atom_site_fract_y
_atom_site_fract_z
_atom_site_U_iso_or_equiv
_atom_site_adp_type
_atom_site_occupancy
_atom_site_symmetry_multiplicity
_atom_site_calc_flag
_atom_site_refinement_flags
_atom_site_disorder_assembly
_atom_site_disorder_group
Cl1 Cl 0.55379(7) 0.77597(5) 0.19358(6) 0.0553(3) Uani 1 1 d . . .
Cl2 Cl 0.83918(9) 0.59694(5) 0.42211(5) 0.0551(3) Uani 1 1 d . A .
Si2 Si 0.82133(6) 0.58900(5) 0.29257(5) 0.0251(2) Uani 1 1 d . . .
H2 H 0.9129(19) 0.6434(14) 0.2926(13) 0.017(6) Uiso 1 1 d . . .
N3 N 0.83656(17) 0.47904(13) 0.28507(12) 0.0220(5) Uani 1 1 d . A .
N4 N 0.84259(17) 0.55783(13) 0.18467(12) 0.0233(5) Uani 1 1 d . A .
C1 C 0.4385(2) 0.61498(17) 0.30151(16) 0.0262(6) Uani 1 1 d . . .
C2 C 0.3399(2) 0.57739(17) 0.32998(15) 0.0240(6) Uani 1 1 d . A .
C3 C 0.2420(2) 0.62143(19) 0.32578(17) 0.0328(7) Uani 1 1 d . . .
H3 H 0.2363 0.6746 0.3022 0.039 Uiso 1 1 calc R A .
C4 C 0.1519(3) 0.5876(2) 0.35623(19) 0.0470(9) Uani 1 1 d . A .
H4 H 0.0848 0.6181 0.3541 0.056 Uiso 1 1 calc R . .
C5 C 0.1596(3) 0.5105(3) 0.3893(2) 0.0524(10) Uani 1 1 d . . .
H5 H 0.0984 0.4880 0.4109 0.063 Uiso 1 1 calc R A .
C6 C 0.2557(3) 0.4657(2) 0.3913(2) 0.0485(9) Uani 1 1 d . A .
H6 H 0.2597 0.4115 0.4125 0.058 Uiso 1 1 calc R . .
C7 C 0.3464(3) 0.49886(18) 0.36266(17) 0.0346(7) Uani 1 1 d . . .
H7 H 0.4133 0.4680 0.3653 0.041 Uiso 1 1 calc R A .
Si1 Si 0.59995(11) 0.68958(10) 0.27814(11) 0.0226(5) Uani 0.595(4) 1 d P A 1
H1 H 0.675(3) 0.750(3) 0.319(2) 0.027 Uiso 0.595(4) 1 d P A 1
O1 O 0.7028(7) 0.6309(5) 0.2850(4) 0.0354(16) Uani 0.595(4) 1 d P A 1
N1 N 0.4777(5) 0.6121(3) 0.2376(3) 0.0217(12) Uani 0.595(4) 1 d PU A 1
N2 N 0.5108(8) 0.6736(6) 0.3484(5) 0.0293(16) Uani 0.595(4) 1 d PU A 1
C8 C 0.4280(5) 0.5681(4) 0.1641(4) 0.0290(12) Uani 0.595(4) 1 d PDU A 1
C9 C 0.5195(5) 0.5659(4) 0.1113(3) 0.0444(14) Uani 0.595(4) 1 d PDU A 1
H9A H 0.5819 0.5327 0.1368 0.067 Uiso 0.595(4) 1 calc PR A 1
H9B H 0.5450 0.6222 0.1032 0.067 Uiso 0.595(4) 1 calc PR A 1
H9C H 0.4902 0.5413 0.0603 0.067 Uiso 0.595(4) 1 calc PR A 1
C10 C 0.3272(5) 0.6182(5) 0.1246(3) 0.0380(15) Uani 0.595(4) 1 d PDU A 1
H10A H 0.2720 0.6227 0.1609 0.057 Uiso 0.595(4) 1 calc PR A 1
H10B H 0.2939 0.5902 0.0762 0.057 Uiso 0.595(4) 1 calc PR A 1
H10C H 0.3516 0.6735 0.1116 0.057 Uiso 0.595(4) 1 calc PR A 1
C11 C 0.3916(6) 0.4809(4) 0.1799(4) 0.0470(14) Uani 0.595(4) 1 d PDU A 1
H11A H 0.3294 0.4828 0.2105 0.071 Uiso 0.595(4) 1 calc PR A 1
H11B H 0.4538 0.4509 0.2097 0.071 Uiso 0.595(4) 1 calc PR A 1
H11C H 0.3681 0.4528 0.1296 0.071 Uiso 0.595(4) 1 calc PR A 1
C12 C 0.5063(7) 0.6990(6) 0.4302(6) 0.0478(17) Uani 0.595(4) 1 d PDU A 1
C13 C 0.4223(7) 0.7698(5) 0.4136(6) 0.068(2) Uani 0.595(4) 1 d PDU A 1
H13A H 0.3474 0.7469 0.3999 0.102 Uiso 0.595(4) 1 calc PR A 1
H13B H 0.4411 0.8032 0.3697 0.102 Uiso 0.595(4) 1 calc PR A 1
H13C H 0.4249 0.8044 0.4608 0.102 Uiso 0.595(4) 1 calc PR A 1
C14 C 0.4962(8) 0.6286(7) 0.4834(7) 0.060(3) Uani 0.595(4) 1 d PDU A 1
H14A H 0.5502 0.5859 0.4745 0.090 Uiso 0.595(4) 1 calc PR A 1
H14B H 0.4209 0.6058 0.4727 0.090 Uiso 0.595(4) 1 calc PR A 1
H14C H 0.5108 0.6473 0.5383 0.090 Uiso 0.595(4) 1 calc PR A 1
C15 C 0.6065(5) 0.7516(4) 0.4618(4) 0.0420(14) Uani 0.595(4) 1 d PDU A 1
H15A H 0.6745 0.7193 0.4615 0.063 Uiso 0.595(4) 1 calc PR A 1
H15B H 0.6005 0.7688 0.5159 0.063 Uiso 0.595(4) 1 calc PR A 1
H15C H 0.6088 0.8005 0.4284 0.063 Uiso 0.595(4) 1 calc PR A 1
Si1A Si 0.58869(15) 0.65311(15) 0.23482(15) 0.0198(7) Uani 0.405(4) 1 d P A 2
H1A H 0.620(5) 0.639(4) 0.161(4) 0.024 Uiso 0.405(4) 1 d P A 2
O1A O 0.6910(10) 0.6175(7) 0.2572(4) 0.0190(18) Uani 0.405(4) 1 d PU A 2
N1A N 0.4713(10) 0.5817(6) 0.2274(6) 0.034(2) Uani 0.405(4) 1 d PU A 2
N2A N 0.5041(13) 0.6630(9) 0.3306(8) 0.029(2) Uani 0.405(4) 1 d PU A 2
C8A C 0.4123(9) 0.5370(7) 0.1591(6) 0.047(2) Uani 0.405(4) 1 d PDU A 2
C9A C 0.4992(9) 0.4866(7) 0.1240(7) 0.082(3) Uani 0.405(4) 1 d PDU A 2
H9AA H 0.5240 0.4407 0.1594 0.123 Uiso 0.405(4) 1 calc PR A 2
H9AB H 0.5627 0.5219 0.1176 0.123 Uiso 0.405(4) 1 calc PR A 2
H9AC H 0.4666 0.4648 0.0725 0.123 Uiso 0.405(4) 1 calc PR A 2
C10A C 0.3615(12) 0.6012(8) 0.1004(7) 0.079(3) Uani 0.405(4) 1 d PDU A 2
H10D H 0.3326 0.5742 0.0505 0.118 Uiso 0.405(4) 1 calc PR A 2
H10E H 0.4183 0.6416 0.0914 0.118 Uiso 0.405(4) 1 calc PR A 2
H10F H 0.3006 0.6294 0.1215 0.118 Uiso 0.405(4) 1 calc PR A 2
C11A C 0.3244(9) 0.4780(6) 0.1774(6) 0.049(2) Uani 0.405(4) 1 d PDU A 2
H11D H 0.3573 0.4379 0.2168 0.073 Uiso 0.405(4) 1 calc PR A 2
H11E H 0.2929 0.4489 0.1292 0.073 Uiso 0.405(4) 1 calc PR A 2
H11F H 0.2654 0.5086 0.1983 0.073 Uiso 0.405(4) 1 calc PR A 2
C12A C 0.5147(9) 0.7034(7) 0.4136(9) 0.039(2) Uani 0.405(4) 1 d PDU A 2
C13A C 0.4018(9) 0.7424(7) 0.4433(7) 0.048(2) Uani 0.405(4) 1 d PDU A 2
H13D H 0.3741 0.7883 0.4088 0.072 Uiso 0.405(4) 1 calc PR A 2
H13E H 0.4199 0.7623 0.4977 0.072 Uiso 0.405(4) 1 calc PR A 2
H13F H 0.3446 0.6995 0.4411 0.072 Uiso 0.405(4) 1 calc PR A 2
C14A C 0.5345(10) 0.6322(8) 0.4754(9) 0.040(2) Uani 0.405(4) 1 d PDU A 2
H14D H 0.5976 0.5985 0.4645 0.060 Uiso 0.405(4) 1 calc PR A 2
H14E H 0.4678 0.5976 0.4718 0.060 Uiso 0.405(4) 1 calc PR A 2
H14F H 0.5506 0.6556 0.5285 0.060 Uiso 0.405(4) 1 calc PR A 2
C15A C 0.6294(7) 0.7504(6) 0.4182(6) 0.040(2) Uani 0.405(4) 1 d PDU A 2
H15D H 0.6899 0.7101 0.4208 0.061 Uiso 0.405(4) 1 calc PR A 2
H15E H 0.6403 0.7852 0.4655 0.061 Uiso 0.405(4) 1 calc PR A 2
H15F H 0.6290 0.7850 0.3712 0.061 Uiso 0.405(4) 1 calc PR A 2
C16 C 0.8604(2) 0.48204(16) 0.20952(16) 0.0234(6) Uani 1 1 d . A .
C17 C 0.9093(2) 0.41363(17) 0.16787(16) 0.0291(7) Uani 1 1 d . . .
C18 C 1.0168(3) 0.38838(18) 0.19516(19) 0.0399(8) Uani 1 1 d . A .
H18 H 1.0583 0.4141 0.2398 0.048 Uiso 1 1 calc R . .
C19 C 1.0633(3) 0.3244(2) 0.1557(3) 0.0562(11) Uani 1 1 d . . .
H19 H 1.1374 0.3068 0.1727 0.067 Uiso 1 1 calc R A .
C20 C 1.0002(4) 0.2867(2) 0.0916(2) 0.0600(12) Uani 1 1 d . A .
H20 H 1.0316 0.2431 0.0651 0.072 Uiso 1 1 calc R . .
C21 C 0.8939(4) 0.3113(2) 0.0658(2) 0.0557(11) Uani 1 1 d . . .
H21 H 0.8516 0.2844 0.0223 0.067 Uiso 1 1 calc R A .
C22 C 0.8485(3) 0.37500(18) 0.10333(17) 0.0387(8) Uani 1 1 d . A .
H22 H 0.7749 0.3928 0.0850 0.046 Uiso 1 1 calc R . .
C23 C 0.8834(2) 0.60139(18) 0.11760(16) 0.0284(7) Uani 1 1 d . . .
C24 C 0.8240(3) 0.5701(2) 0.03861(18) 0.0518(10) Uani 1 1 d . A .
H24A H 0.8475 0.5133 0.0300 0.078 Uiso 1 1 calc R . .
H24B H 0.8428 0.6055 -0.0040 0.078 Uiso 1 1 calc R . .
H24C H 0.7435 0.5713 0.0391 0.078 Uiso 1 1 calc R . .
C25 C 0.8548(3) 0.69220(19) 0.1261(2) 0.0447(9) Uani 1 1 d . A .
H25A H 0.7745 0.6981 0.1257 0.067 Uiso 1 1 calc R . .
H25B H 0.8775 0.7235 0.0820 0.067 Uiso 1 1 calc R . .
H25C H 0.8941 0.7135 0.1759 0.067 Uiso 1 1 calc R . .
C26 C 1.0091(3) 0.5927(2) 0.1220(2) 0.0483(9) Uani 1 1 d . A .
H26A H 1.0451 0.6090 0.1746 0.072 Uiso 1 1 calc R . .
H26B H 1.0353 0.6283 0.0822 0.072 Uiso 1 1 calc R . .
H26C H 1.0277 0.5352 0.1120 0.072 Uiso 1 1 calc R . .
C27 C 0.8020(2) 0.40621(17) 0.33020(17) 0.0290(7) Uani 1 1 d . . .
C28 C 0.7809(3) 0.32971(19) 0.2788(2) 0.0522(10) Uani 1 1 d . A .
H28A H 0.7280 0.3430 0.2318 0.078 Uiso 1 1 calc R . .
H28B H 0.7503 0.2859 0.3087 0.078 Uiso 1 1 calc R . .
H28C H 0.8510 0.3110 0.2627 0.078 Uiso 1 1 calc R . .
C29 C 0.6921(3) 0.4278(2) 0.3596(2) 0.0442(9) Uani 1 1 d . A .
H29A H 0.7038 0.4745 0.3962 0.066 Uiso 1 1 calc R . .
H29B H 0.6659 0.3801 0.3868 0.066 Uiso 1 1 calc R . .
H29C H 0.6366 0.4427 0.3146 0.066 Uiso 1 1 calc R . .
C30 C 0.8922(3) 0.3870(2) 0.39911(19) 0.0461(9) Uani 1 1 d . A .
H30A H 0.9607 0.3713 0.3789 0.069 Uiso 1 1 calc R . .
H30B H 0.8678 0.3413 0.4301 0.069 Uiso 1 1 calc R . .
H30C H 0.9061 0.4359 0.4327 0.069 Uiso 1 1 calc R . .

loop_
_atom_site_aniso_label
_atom_site_aniso_U_11
_atom_site_aniso_U_22
_atom_site_aniso_U_33
_atom_site_aniso_U_23
_atom_site_aniso_U_13
_atom_site_aniso_U_12
Cl1 0.0497(6) 0.0330(5) 0.0872(7) 0.0261(5) 0.0232(5) 0.0084(4)
Cl2 0.0967(8) 0.0386(5) 0.0363(5) -0.0109(4) 0.0311(5) -0.0206(5)
Si2 0.0233(4) 0.0218(4) 0.0318(4) 0.0012(4) 0.0090(3) 0.0013(3)
N3 0.0233(13) 0.0231(12) 0.0208(12) 0.0011(10) 0.0069(9) -0.0016(10)
N4 0.0204(13) 0.0258(13) 0.0234(13) 0.0033(10) 0.0017(10) -0.0007(10)
C1 0.0210(16) 0.0322(16) 0.0244(15) 0.0117(13) 0.0003(12) 0.0049(13)
C2 0.0222(15) 0.0322(16) 0.0171(13) -0.0012(12) 0.0011(11) -0.0043(12)
C3 0.0264(17) 0.0409(18) 0.0303(16) 0.0009(14) 0.0015(13) -0.0009(14)
C4 0.0216(18) 0.074(3) 0.046(2) -0.008(2) 0.0072(15) -0.0030(17)
C5 0.036(2) 0.079(3) 0.044(2) 0.006(2) 0.0113(16) -0.026(2)
C6 0.049(2) 0.049(2) 0.047(2) 0.0111(18) 0.0046(17) -0.0192(18)
C7 0.0341(18) 0.0357(17) 0.0335(18) 0.0068(14) 0.0034(14) -0.0047(14)
Si1 0.0204(7) 0.0253(9) 0.0227(11) 0.0015(8) 0.0052(6) 0.0010(6)
O1 0.029(3) 0.034(3) 0.046(4) -0.004(3) 0.013(3) 0.006(2)
N1 0.017(2) 0.034(3) 0.013(2) 0.0005(19) -0.0009(15) 0.000(2)
N2 0.019(3) 0.023(3) 0.045(3) 0.003(2) -0.001(3) -0.011(2)
C8 0.032(2) 0.042(3) 0.012(2) -0.003(2) -0.0014(15) 0.004(2)
C9 0.048(3) 0.061(4) 0.027(3) -0.008(3) 0.014(2) 0.016(3)
C10 0.034(3) 0.064(3) 0.013(3) -0.010(3) -0.0082(18) 0.012(3)
C11 0.063(4) 0.041(2) 0.035(3) -0.015(2) 0.000(3) -0.008(3)
C12 0.041(3) 0.049(3) 0.049(3) -0.012(2) -0.007(3) -0.0051(19)
C13 0.043(3) 0.076(5) 0.080(6) -0.038(3) -0.012(3) 0.014(4)
C14 0.068(6) 0.077(4) 0.034(3) -0.009(3) 0.003(4) -0.032(4)
C15 0.035(3) 0.056(3) 0.035(3) -0.010(3) 0.004(2) -0.006(2)
Si1A 0.0230(11) 0.0222(12) 0.0138(14) -0.0023(11) 0.0018(8) -0.0006(8)
O1A 0.017(3) 0.027(3) 0.013(4) -0.011(3) 0.000(3) 0.003(2)
N1A 0.028(4) 0.044(5) 0.033(4) -0.004(3) 0.012(3) -0.014(3)
N2A 0.018(4) 0.023(4) 0.042(4) -0.004(3) -0.010(3) 0.003(3)
C8A 0.049(4) 0.055(5) 0.036(4) -0.009(3) 0.007(3) -0.018(3)
C9A 0.070(5) 0.097(7) 0.084(6) -0.057(5) 0.031(4) -0.028(4)
C10A 0.107(8) 0.070(6) 0.049(6) 0.009(5) -0.024(5) -0.039(5)
C11A 0.050(5) 0.057(5) 0.035(5) -0.009(3) -0.003(4) -0.025(4)
C12A 0.025(3) 0.032(4) 0.051(5) -0.016(3) -0.019(3) 0.006(2)
C13A 0.036(4) 0.055(5) 0.050(6) -0.019(4) -0.004(4) 0.005(4)
C14A 0.035(6) 0.047(5) 0.037(5) -0.014(4) -0.002(5) -0.002(4)
C15A 0.037(4) 0.040(4) 0.042(5) -0.019(4) -0.003(4) -0.005(3)
C16 0.0193(15) 0.0255(15) 0.0247(15) 0.0010(12) 0.0008(11) -0.0045(12)
C17 0.0376(18) 0.0247(15) 0.0281(16) 0.0035(13) 0.0149(13) -0.0018(13)
C18 0.049(2) 0.0305(17) 0.0442(19) 0.0135(15) 0.0200(16) 0.0081(15)
C19 0.060(2) 0.042(2) 0.076(3) 0.029(2) 0.040(2) 0.0235(18)
C20 0.112(4) 0.0258(18) 0.055(3) 0.0064(18) 0.057(3) 0.011(2)
C21 0.099(3) 0.0329(19) 0.042(2) -0.0017(17) 0.036(2) -0.003(2)
C22 0.059(2) 0.0314(17) 0.0280(17) -0.0021(14) 0.0146(15) -0.0083(16)
C23 0.0266(16) 0.0342(16) 0.0247(15) 0.0089(13) 0.0041(12) -0.0016(13)
C24 0.072(3) 0.055(2) 0.0274(18) 0.0124(16) 0.0025(17) -0.0136(19)
C25 0.053(2) 0.0379(18) 0.047(2) 0.0155(17) 0.0206(17) 0.0036(16)
C26 0.0339(19) 0.065(2) 0.050(2) 0.0239(19) 0.0187(15) 0.0039(17)
C27 0.0351(17) 0.0234(15) 0.0305(16) 0.0023(13) 0.0117(13) -0.0078(13)
C28 0.083(3) 0.0306(18) 0.050(2) -0.0052(16) 0.034(2) -0.0247(18)
C29 0.038(2) 0.045(2) 0.054(2) 0.0040(17) 0.0207(16) -0.0124(15)
C30 0.051(2) 0.0409(19) 0.046(2) 0.0241(17) 0.0056(16) -0.0021(16)

loop_
_atom_type_symbol
_atom_type_description
_atom_type_scat_dispersion_real
_atom_type_scat_dispersion_imag
_atom_type_scat_source
C C 0.0033 0.0016 'International Tables Vol C Tables 4.2.6.8 and 6.1.1.4'
H H 0.0000 0.0000 'International Tables Vol C Tables 4.2.6.8 and 6.1.1.4'
N N 0.0061 0.0033 'International Tables Vol C Tables 4.2.6.8 and 6.1.1.4'
O O 0.0106 0.0060 'International Tables Vol C Tables 4.2.6.8 and 6.1.1.4'
Si Si 0.0817 0.0704 'International Tables Vol C Tables 4.2.6.8 and 6.1.1.4'
Cl Cl 0.1484 0.1585 'International Tables Vol C Tables 4.2.6.8 and 6.1.1.4'

loop_
_geom_angle_atom_site_label_1
_geom_angle_atom_site_label_2
_geom_angle_atom_site_label_3
_geom_angle
Si1 Cl1 Si1A 26.00(6)
O1 Si2 O1A 18.2(3)
O1 Si2 N3 121.5(3)
O1A Si2 N3 110.4(4)
O1 Si2 N4 105.8(2)
O1A Si2 N4 88.6(3)
N3 Si2 N4 69.50(10)
O1 Si2 Cl2 90.9(2)
O1A Si2 Cl2 107.5(3)
N3 Si2 Cl2 97.67(8)
N4 Si2 Cl2 162.52(8)
O1 Si2 C16 122.1(2)
O1A Si2 C16 104.4(3)
N3 Si2 C16 35.74(9)
N4 Si2 C16 34.08(9)
Cl2 Si2 C16 131.15(8)
C16 N3 C27 128.9(2)
C16 N3 Si2 94.04(16)
C27 N3 Si2 134.60(17)
C16 N4 C23 129.6(2)
C16 N4 Si2 88.47(16)
C23 N4 Si2 134.75(18)
N2A C1 N1 94.3(8)
N2A C1 N2 9.1(11)
N1 C1 N2 103.3(5)
N2A C1 N1A 110.8(8)
N1 C1 N1A 19.9(5)
N2 C1 N1A 119.6(6)
N2A C1 C2 131.6(8)
N1 C1 C2 134.0(4)
N2 C1 C2 122.5(4)
N1A C1 C2 117.3(4)
N2A C1 Si1A 60.5(7)
N1 C1 Si1A 34.4(3)
N2 C1 Si1A 69.5(4)
N1A C1 Si1A 50.5(4)
C2 C1 Si1A 167.7(2)
N2A C1 Si1 37.8(7)
N1 C1 Si1 56.6(3)
N2 C1 Si1 46.8(4)
N1A C1 Si1 73.3(4)
C2 C1 Si1 169.3(2)
Si1A C1 Si1 22.87(6)
C3 C2 C7 119.6(3)
C3 C2 C1 120.0(2)
C7 C2 C1 120.4(2)
C2 C3 C4 119.7(3)
C5 C4 C3 120.2(3)
C4 C5 C6 120.1(3)
C5 C6 C7 120.5(3)
C6 C7 C2 119.9(3)
O1 Si1 N2 115.2(5)
O1 Si1 N1 101.1(3)
N2 Si1 N1 69.0(3)
O1 Si1 Cl1 127.5(3)
N2 Si1 Cl1 117.2(4)
N1 Si1 Cl1 94.0(2)
O1 Si1 C1 110.4(3)
N2 Si1 C1 37.4(2)
N1 Si1 C1 31.68(19)
Cl1 Si1 C1 108.51(9)
Si1 O1 Si2 168.0(6)
C1 N1 C8 126.4(5)
C1 N1 Si1 91.7(3)
C8 N1 Si1 141.6(4)
C1 N2 C12 127.4(8)
C1 N2 Si1 95.8(5)
C12 N2 Si1 136.5(6)
N1 C8 C11 112.7(4)
N1 C8 C9 105.5(5)
C11 C8 C9 109.8(5)
N1 C8 C10 108.6(4)
C11 C8 C10 109.6(6)
C9 C8 C10 110.7(5)
N2 C12 C14 112.9(7)
N2 C12 C15 111.1(6)
C14 C12 C15 110.2(7)
N2 C12 C13 98.5(8)
C14 C12 C13 125.5(8)
C15 C12 C13 97.2(7)
O1A Si1A N1A 114.9(6)
O1A Si1A N2A 110.2(6)
N1A Si1A N2A 68.4(5)
O1A Si1A Cl1 127.8(5)
N1A Si1A Cl1 116.8(4)
N2A Si1A Cl1 95.3(5)
O1A Si1A C1 119.0(5)
N1A Si1A C1 38.8(3)
N2A Si1A C1 29.7(4)
Cl1 Si1A C1 105.79(11)
Si1A O1A Si2 170.4(7)
C8A N1A C1 134.3(8)
C8A N1A Si1A 130.9(7)
C1 N1A Si1A 90.7(5)
C1 N2A C12A 129.1(14)
C1 N2A Si1A 89.8(6)
C12A N2A Si1A 140.8(10)
N1A C8A C11A 115.3(8)
N1A C8A C10A 107.2(9)
C11A C8A C10A 110.0(9)
N1A C8A C9A 106.8(8)
C11A C8A C9A 107.2(9)
C10A C8A C9A 110.3(10)
N2A C12A C14A 107.0(9)
N2A C12A C15A 101.9(8)
C14A C12A C15A 105.8(8)
N2A C12A C13A 118.5(12)
C14A C12A C13A 97.4(9)
C15A C12A C13A 124.5(10)
N4 C16 N3 107.1(2)
N4 C16 C17 127.1(2)
N3 C16 C17 125.5(2)
N4 C16 Si2 57.45(14)
N3 C16 Si2 50.23(13)
C17 C16 Si2 167.4(2)
C18 C17 C22 120.4(3)
C18 C17 C16 118.7(3)
C22 C17 C16 120.9(3)
C17 C18 C19 118.8(3)
C20 C19 C18 119.4(4)
C21 C20 C19 121.3(3)
C20 C21 C22 119.6(4)
C21 C22 C17 120.5(4)
N4 C23 C25 106.2(2)
N4 C23 C26 111.0(2)
C25 C23 C26 108.9(3)
N4 C23 C24 111.0(2)
C25 C23 C24 108.7(3)
C26 C23 C24 110.9(3)
N3 C27 C28 112.3(2)
N3 C27 C30 109.6(2)
C28 C27 C30 108.9(3)
N3 C27 C29 108.0(2)
C28 C27 C29 107.1(2)
C30 C27 C29 110.9(3)

loop_
_geom_bond_atom_site_label_1
_geom_bond_atom_site_label_2
_geom_bond_distance
Cl1 Si1 2.0349(16)
Cl1 Si1A 2.135(2)
Cl2 Si2 2.2017(11)
Si2 O1 1.581(8)
Si2 O1A 1.679(11)
Si2 N3 1.798(2)
Si2 N4 1.968(2)
Si2 C16 2.334(3)
N3 C16 1.366(3)
N3 C27 1.503(3)
N4 C16 1.308(3)
N4 C23 1.492(3)
C1 N2A 1.173(14)
C1 N1 1.255(7)
C1 N2 1.456(8)
C1 N1A 1.485(10)
C1 C2 1.487(4)
C1 Si1A 2.370(3)
C1 Si1 2.387(3)
C2 C3 1.380(4)
C2 C7 1.388(4)
C3 C4 1.392(4)
C4 C5 1.369(5)
C5 C6 1.371(5)
C6 C7 1.378(4)
Si1 O1 1.562(8)
Si1 N2 1.750(10)
Si1 N1 1.994(6)
N1 C8 1.498(7)
N2 C12 1.468(10)
C8 C11 1.517(7)
C8 C9 1.530(7)
C8 C10 1.544(7)
C12 C14 1.476(9)
C12 C15 1.522(9)
C12 C13 1.534(10)
Si1A O1A 1.375(12)
Si1A N1A 1.828(10)
Si1A N2A 2.062(15)
N1A C8A 1.473(12)
N2A C12A 1.554(13)
C8A C11A 1.501(10)
C8A C10A 1.516(12)
C8A C9A 1.525(11)
C12A C14A 1.561(11)
C12A C15A 1.581(11)
C12A C13A 1.655(12)
C16 C17 1.487(4)
C17 C18 1.386(4)
C17 C22 1.388(4)
C18 C19 1.400(5)
C19 C20 1.389(6)
C20 C21 1.364(6)
C21 C22 1.373(4)
C23 C25 1.523(4)
C23 C26 1.526(4)
C23 C24 1.527(4)
C27 C28 1.521(4)
C27 C30 1.525(4)
C27 C29 1.533(4)
